data_4038014
loop_
_publ_author_name
'Smith, Jordan N.'
'Brind, Thomasin K.'
'Petrie, Simon B.'
'Grant, Mikaela S.'
'Lucas, Nigel T.'

_publ_section_title
;
 One-Step Synthesis of <i>C</i><sub>2v</sub>-Symmetric Resorcin[4]arene
 Tetraethers.
;
_journal_issue 6
_journal_name_full 'The Journal of organic chemistry'
_journal_page_first 4574
_journal_page_last 4580
_journal_paper_doi 10.1021/acs.joc.0c00128
_journal_volume 85
_journal_year 2020
_chemical_formula_moiety 'C56 H72 O8'
_chemical_formula_sum 'C56 H72 O8'
_chemical_formula_weight 873.13
_chemical_name_systematic
;
2,4,6,8-Tetra(cyclohexyl)-5^4^,5^6^,7^4^,7^6^-tetramethoxy-
1,3,5,7(1,3)-tetrabenzenacyclooctaphane-1^4^,1^6^,3^4^,3^6^-tetrol
;
_space_group_crystal_system monoclinic
_space_group_IT_number 11
_space_group_name_Hall '-P 2yb'
_space_group_name_H-M_alt 'P 1 21/m 1'
_atom_sites_solution_hydrogens mixed
_audit_block_code ntl1914
_audit_creation_method SHELXL-2014/7
_cell_angle_alpha 90
_cell_angle_beta 94.555(3)
_cell_angle_gamma 90
_cell_formula_units_Z 2
_cell_length_a 12.5156(4)
_cell_length_b 18.1763(5)
_cell_length_c 13.1100(3)
_cell_measurement_reflns_used 6523
_cell_measurement_temperature 100.0(1)
_cell_measurement_theta_max 72.529
_cell_measurement_theta_min 4.147
_cell_volume 2972.94(14)
_computing_cell_refinement 'CrysAlisPro 1.171.39.46 (Rigaku OD, 2018)'
_computing_data_collection 'CrysAlisPro 1.171.39.46 (Rigaku OD, 2018)'
_computing_data_reduction 'CrysAlisPro 1.171.39.46 (Rigaku OD, 2018)'
_computing_molecular_graphics 'Mercury CSD 4.0 (CCDC, 2018)'
_computing_publication_material 'enCIFer 1.7 (CCDC, 2018)'
_computing_structure_refinement 'SHELXL-2014/7 (Sheldrick, 2014)'
_computing_structure_solution 'SHELXT-2014/5 (Sheldrick, 2014)'
_diffrn_ambient_temperature 100.0(1)
_diffrn_crystal_treatment
; 
Crystal was attached with Paratone N oil to a 0.3 mm CryoLoop supported 
in a copper mounting pin, then quenched in a cold nitrogen gas stream
from an Oxford Cryosystems Cryostream.
;
_diffrn_detector_area_resol_mean 10.3449
_diffrn_measured_fraction_theta_full 1.000
_diffrn_measured_fraction_theta_max 0.979
_diffrn_measurement_device_type 'SuperNova, Dual, Cu at zero, Atlas'
_diffrn_measurement_method '\w scans'
_diffrn_radiation_type CuK\a
_diffrn_radiation_wavelength 1.54184
_diffrn_reflns_av_R_equivalents 0.0314
_diffrn_reflns_av_unetI/netI 0.0298
_diffrn_reflns_Laue_measured_fraction_full 1.000
_diffrn_reflns_Laue_measured_fraction_max 0.979
_diffrn_reflns_limit_h_max 13
_diffrn_reflns_limit_h_min -15
_diffrn_reflns_limit_k_max 22
_diffrn_reflns_limit_k_min -18
_diffrn_reflns_limit_l_max 16
_diffrn_reflns_limit_l_min -15
_diffrn_reflns_number 17016
_diffrn_reflns_point_group_measured_fraction_full 1.000
_diffrn_reflns_point_group_measured_fraction_max 0.979
_diffrn_reflns_theta_full 67.000
_diffrn_reflns_theta_max 72.772
_diffrn_reflns_theta_min 3.543
_diffrn_source 'micro-focus sealed X-ray tube'
_exptl_absorpt_coefficient_mu 0.505
_exptl_absorpt_correction_T_max 1.000
_exptl_absorpt_correction_T_min 0.851
_exptl_absorpt_correction_type gaussian
_exptl_absorpt_process_details
;
CrysAlisPro 1.171.39.46 (Rigaku Oxford Diffraction, 2018)
Numerical absorption correction based on gaussian integration over 
a multifaceted crystal model
Empirical absorption correction using spherical harmonics,
 implemented in SCALE3 ABSPACK scaling algorithm.
;
_exptl_crystal_colour colourless
_exptl_crystal_density_diffrn 0.975
_exptl_crystal_description block
_exptl_crystal_F_000 944
_exptl_crystal_preparation
;
Crystals were grown by diffusion of acetone into a 
dichloromethane/chloroform solution at rt.
;
_exptl_crystal_size_max 0.170
_exptl_crystal_size_mid 0.150
_exptl_crystal_size_min 0.100
_refine_diff_density_max 0.978
_refine_diff_density_min -0.305
_refine_diff_density_rms 0.049
_refine_ls_extinction_method none
_refine_ls_goodness_of_fit_ref 1.038
_refine_ls_hydrogen_treatment mixed
_refine_ls_matrix_type full
_refine_ls_number_parameters 307
_refine_ls_number_reflns 5998
_refine_ls_number_restraints 2
_refine_ls_restrained_S_all 1.038
_refine_ls_R_factor_all 0.0671
_refine_ls_R_factor_gt 0.0587
_refine_ls_shift/su_max 0.056
_refine_ls_shift/su_mean 0.001
_refine_ls_structure_factor_coef Fsqd
_refine_ls_weighting_details 'w=1/[\s^2^(Fo^2^)+(0.0990P)^2^+1.2120P] where P=(Fo^2^+2Fc^2^)/3'
_refine_ls_weighting_scheme calc
_refine_ls_wR_factor_gt 0.1700
_refine_ls_wR_factor_ref 0.1784
_reflns_Friedel_coverage 0.000
_reflns_number_gt 5006
_reflns_number_total 5998
_reflns_threshold_expression 'I > 2\s(I)'
_cod_data_source_file jo0c00128_si_002.cif
_cod_data_source_block 8
_cod_depositor_comments 'Adding full bibliography for 4038011--4038014.cif.'
_cod_original_sg_symbol_H-M 'P 21/m'
_cod_database_code 4038014
_shelx_shelxl_version_number 2014/7
_shelx_space_group_comment
;
The symmetry employed for this shelxl refinement is uniquely defined
by the following loop, which should always be used as a source of
symmetry information in preference to the above space-group names.
They are only intended as comments.
;
_shelx_estimated_absorpt_t_min 0.919
_shelx_estimated_absorpt_t_max 0.951
_oxdiff_exptl_absorpt_empirical_full_min 0.750
_oxdiff_exptl_absorpt_empirical_full_max 1.328
_oxdiff_exptl_absorpt_empirical_details
;
Empirical correction (ABSPACK) includes:
- Absorption correction using spherical harmonics
- Frame scaling
;
_platon_squeeze_void_probe_radius 1.20

loop_
_space_group_symop_operation_xyz
'x, y, z'
'-x, y+1/2, -z'
'-x, -y, -z'
'x, -y-1/2, z'

loop_
_atom_site_label
_atom_site_type_symbol
_atom_site_fract_x
_atom_site_fract_y
_atom_site_fract_z
_atom_site_U_iso_or_equiv
_atom_site_adp_type
_atom_site_occupancy
_atom_site_site_symmetry_order
_atom_site_calc_flag
_atom_site_refinement_flags_posn
_atom_site_refinement_flags_adp
_atom_site_refinement_flags_occupancy
_atom_site_disorder_assembly
_atom_site_disorder_group
O1 O 0.30540(12) 0.33227(8) 0.72189(10) 0.0401(3) Uani 1 1 d . . . . .
O2 O 0.35178(12) 0.51991(7) 0.46634(10) 0.0415(3) Uani 1 1 d . . . . .
O3 O 0.42483(13) 0.51058(9) 0.27243(12) 0.0486(4) Uani 1 1 d . . . . .
H3O H 0.3939 0.5163 0.3265 0.058 Uiso 1 1 calc R U . A 2
O4 O 0.49139(11) 0.32420(9) 0.03390(12) 0.0505(4) Uani 1 1 d D . . . .
H4 H 0.4683(8) 0.28197(19) 0.0183(11) 0.061 Uiso 0.5 1 d D U P . .
H4' H 0.5477(3) 0.3471(4) 0.0231(10) 0.061 Uiso 0.5 1 d D U P B 1
C1 C 0.22110(14) 0.31977(9) 0.55493(13) 0.0285(4) Uani 1 1 d . . . C 2
C2 C 0.28861(15) 0.36030(10) 0.62475(13) 0.0319(4) Uani 1 1 d . . . C 2
C3 C 0.33461(15) 0.42668(10) 0.59649(14) 0.0338(4) Uani 1 1 d . . . C 2
H3 H 0.3813 0.4530 0.6440 0.041 Uiso 1 1 calc R U . C 2
C4 C 0.31113(15) 0.45359(10) 0.49792(14) 0.0316(4) Uani 1 1 d . . . C 2
C5 C 0.24517(14) 0.41515(9) 0.42548(13) 0.0289(4) Uani 1 1 d . . . C 2
C6 C 0.20371(14) 0.34821(9) 0.45639(13) 0.0285(4) Uani 1 1 d . . . C 2
H6 H 0.1610 0.3204 0.4072 0.034 Uiso 1 1 calc R U . C 2
C7 C 0.3768(2) 0.37034(14) 0.79395(17) 0.0524(6) Uani 1 1 d . . . D 2
H7A H 0.4473 0.3746 0.7669 0.079 Uiso 1 1 calc R U . D 2
H7B H 0.3837 0.3430 0.8586 0.079 Uiso 1 1 calc R U . D 2
H7C H 0.3485 0.4196 0.8059 0.079 Uiso 1 1 calc R U . D 2
C8 C 0.3886(2) 0.57342(12) 0.54254(18) 0.0481(5) Uani 1 1 d . . . E 2
H8A H 0.3338 0.5802 0.5911 0.072 Uiso 1 1 calc R U . E 2
H8B H 0.4019 0.6204 0.5091 0.072 Uiso 1 1 calc R U . E 2
H8C H 0.4551 0.5560 0.5792 0.072 Uiso 1 1 calc R U . E 2
C9 C 0.21763(14) 0.44646(9) 0.31850(13) 0.0300(4) Uani 1 1 d . . . C 2
H9 H 0.2347 0.5002 0.3228 0.036 Uiso 1 1 calc R U . C 2
C10 C 0.09649(14) 0.44089(9) 0.28451(13) 0.0298(4) Uani 1 1 d . . . C 2
H10 H 0.0770 0.3877 0.2774 0.036 Uiso 1 1 calc R U . C 2
C11 C 0.07089(15) 0.47847(11) 0.18053(14) 0.0348(4) Uani 1 1 d . . . C 2
H11A H 0.0940 0.5305 0.1853 0.042 Uiso 1 1 calc R U . C 2
H11B H 0.1117 0.4540 0.1284 0.042 Uiso 1 1 calc R U . C 2
C12 C -0.04913(16) 0.47514(12) 0.14681(15) 0.0393(4) Uani 1 1 d . . . C 2
H12A H -0.0630 0.5025 0.0818 0.047 Uiso 1 1 calc R U . C 2
H12B H -0.0703 0.4233 0.1341 0.047 Uiso 1 1 calc R U . C 2
C13 C -0.11706(17) 0.50763(13) 0.22695(16) 0.0442(5) Uani 1 1 d . . . C 2
H13A H -0.1939 0.5002 0.2052 0.053 Uiso 1 1 calc R U . C 2
H13B H -0.1037 0.5612 0.2324 0.053 Uiso 1 1 calc R U . C 2
C14 C -0.09136(17) 0.47193(12) 0.33115(16) 0.0420(5) Uani 1 1 d . . . C 2
H14A H -0.1146 0.4199 0.3281 0.050 Uiso 1 1 calc R U . C 2
H14B H -0.1318 0.4973 0.3827 0.050 Uiso 1 1 calc R U . C 2
C15 C 0.02841(16) 0.47555(10) 0.36391(14) 0.0357(4) Uani 1 1 d . . . C 2
H15A H 0.0425 0.4496 0.4300 0.043 Uiso 1 1 calc R U . C 2
H15B H 0.0498 0.5276 0.3744 0.043 Uiso 1 1 calc R U . C 2
C16 C 0.29074(14) 0.41383(10) 0.24255(13) 0.0311(4) Uani 1 1 d . . . C 2
C17 C 0.38886(16) 0.44689(11) 0.22466(15) 0.0383(4) Uani 1 1 d . . . C 2
C18 C 0.45496(17) 0.41664(13) 0.15574(16) 0.0438(5) Uani 1 1 d . . . C 2
H18 H 0.5216 0.4393 0.1452 0.053 Uiso 1 1 calc R U . C 2
C19 C 0.42396(15) 0.35316(12) 0.10195(14) 0.0390(4) Uani 1 1 d . . . C 2
C20 C 0.32657(14) 0.31885(10) 0.11623(14) 0.0325(4) Uani 1 1 d . . . C 2
C21 C 0.26447(14) 0.34974(10) 0.18879(13) 0.0293(4) Uani 1 1 d . . . C 2
H21 H 0.2000 0.3253 0.2023 0.035 Uiso 1 1 calc R U . C 2
C22 C 0.2912(2) 0.2500 0.05655(19) 0.0317(5) Uani 1 2 d S T P C 2
H22 H 0.3300 0.2500 -0.0073 0.038 Uiso 1 2 calc R U P C 2
C23 C 0.1698(2) 0.2500 0.02252(18) 0.0306(5) Uani 1 2 d S T P C 2
H23 H 0.1301 0.2500 0.0858 0.037 Uiso 1 2 calc R U P C 2
C24 C 0.13514(16) 0.31869(11) -0.03960(14) 0.0372(4) Uani 1 1 d . . . C 2
H24A H 0.1575 0.3634 -0.0003 0.045 Uiso 1 1 calc R U . C 2
H24B H 0.1707 0.3192 -0.1044 0.045 Uiso 1 1 calc R U . C 2
C25 C 0.01335(17) 0.31939(11) -0.06325(16) 0.0404(4) Uani 1 1 d . . . C 2
H25A H -0.0220 0.3231 0.0015 0.048 Uiso 1 1 calc R U . C 2
H25B H -0.0074 0.3630 -0.1055 0.048 Uiso 1 1 calc R U . C 2
C26 C -0.0246(3) 0.2500 -0.1201(2) 0.0450(7) Uani 1 2 d S T P C 2
H26A H 0.0028 0.2500 -0.1889 0.054 Uiso 1 2 calc R U P C 2
H26B H -0.1039 0.2500 -0.1291 0.054 Uiso 1 2 calc R U P C 2
C27 C 0.1640(2) 0.2500 0.58714(18) 0.0286(5) Uani 1 2 d S T P C 2
H27 H 0.1684 0.2500 0.6636 0.034 Uiso 1 2 calc R U P C 2
C28 C 0.0432(2) 0.2500 0.55028(19) 0.0300(5) Uani 1 2 d S T P C 2
H28 H 0.0373 0.2500 0.4738 0.036 Uiso 1 2 calc R U P C 2
C29 C -0.01405(16) 0.31904(10) 0.58579(15) 0.0356(4) Uani 1 1 d . . . C 2
H29A H -0.0070 0.3213 0.6615 0.043 Uiso 1 1 calc R U . C 2
H29B H 0.0207 0.3633 0.5595 0.043 Uiso 1 1 calc R U . C 2
C30 C -0.13316(17) 0.31899(11) 0.54795(18) 0.0434(5) Uani 1 1 d . . . C 2
H30A H -0.1682 0.3629 0.5750 0.052 Uiso 1 1 calc R U . C 2
H30B H -0.1401 0.3220 0.4723 0.052 Uiso 1 1 calc R U . C 2
C31 C -0.1898(2) 0.2500 0.5817(3) 0.0475(7) Uani 1 2 d S T P C 2
H31A H -0.2649 0.2500 0.5517 0.057 Uiso 1 2 calc R U P C 2
H31B H -0.1908 0.2500 0.6571 0.057 Uiso 1 2 calc R U P C 2

loop_
_atom_site_aniso_label
_atom_site_aniso_U_11
_atom_site_aniso_U_22
_atom_site_aniso_U_33
_atom_site_aniso_U_23
_atom_site_aniso_U_13
_atom_site_aniso_U_12
O1 0.0517(8) 0.0360(7) 0.0300(6) 0.0038(5) -0.0124(6) -0.0112(6)
O2 0.0558(8) 0.0285(7) 0.0386(7) -0.0003(6) -0.0067(6) -0.0169(6)
O3 0.0517(9) 0.0436(8) 0.0505(8) -0.0053(7) 0.0031(7) -0.0220(7)
O4 0.0410(8) 0.0634(10) 0.0483(8) -0.0050(7) 0.0114(6) -0.0075(7)
C1 0.0359(9) 0.0196(8) 0.0295(8) -0.0003(6) -0.0009(7) 0.0015(7)
C2 0.0359(9) 0.0290(9) 0.0299(8) 0.0008(7) -0.0038(7) -0.0002(7)
C3 0.0368(9) 0.0294(9) 0.0336(9) -0.0034(7) -0.0076(7) -0.0041(7)
C4 0.0357(9) 0.0217(8) 0.0366(9) -0.0019(7) -0.0024(7) -0.0044(7)
C5 0.0338(9) 0.0212(8) 0.0307(8) 0.0001(7) -0.0033(7) 0.0009(7)
C6 0.0352(9) 0.0196(8) 0.0295(8) -0.0033(6) -0.0053(7) -0.0002(7)
C7 0.0569(13) 0.0588(14) 0.0388(11) 0.0050(10) -0.0133(9) -0.0165(11)
C8 0.0597(13) 0.0313(10) 0.0510(12) -0.0054(9) -0.0101(10) -0.0101(9)
C9 0.0387(9) 0.0178(8) 0.0325(9) 0.0008(6) -0.0044(7) -0.0037(7)
C10 0.0379(9) 0.0200(8) 0.0307(8) 0.0000(7) -0.0021(7) 0.0011(7)
C11 0.0397(10) 0.0308(9) 0.0331(9) 0.0053(7) -0.0020(7) 0.0013(8)
C12 0.0440(10) 0.0378(10) 0.0347(9) 0.0047(8) -0.0066(8) 0.0032(8)
C13 0.0437(11) 0.0431(11) 0.0445(11) 0.0040(9) -0.0048(8) 0.0112(9)
C14 0.0445(11) 0.0404(11) 0.0408(10) 0.0009(9) 0.0018(8) 0.0107(9)
C15 0.0461(11) 0.0276(9) 0.0327(9) -0.0029(7) -0.0018(8) 0.0074(8)
C16 0.0349(9) 0.0267(9) 0.0305(8) 0.0054(7) -0.0053(7) -0.0045(7)
C17 0.0403(10) 0.0354(10) 0.0379(9) 0.0012(8) -0.0044(8) -0.0108(8)
C18 0.0383(10) 0.0480(12) 0.0448(11) 0.0019(9) 0.0018(8) -0.0134(9)
C19 0.0342(9) 0.0488(12) 0.0339(9) 0.0013(8) 0.0017(7) -0.0041(8)
C20 0.0329(9) 0.0323(10) 0.0313(8) 0.0044(7) -0.0029(7) -0.0007(7)
C21 0.0305(8) 0.0266(8) 0.0301(8) 0.0049(7) -0.0012(7) -0.0026(7)
C22 0.0329(12) 0.0342(13) 0.0280(11) 0.000 0.0022(9) 0.000
C23 0.0356(13) 0.0297(13) 0.0260(11) 0.000 -0.0002(9) 0.000
C24 0.0436(11) 0.0351(10) 0.0319(9) 0.0063(8) -0.0034(7) -0.0029(8)
C25 0.0455(11) 0.0330(10) 0.0406(10) 0.0081(8) -0.0084(8) 0.0019(8)
C26 0.0478(16) 0.0483(17) 0.0364(14) 0.000 -0.0115(12) 0.000
C27 0.0370(13) 0.0208(11) 0.0270(11) 0.000 -0.0032(9) 0.000
C28 0.0388(13) 0.0189(11) 0.0318(12) 0.000 -0.0005(10) 0.000
C29 0.0412(10) 0.0241(9) 0.0410(10) -0.0024(7) 0.0013(8) 0.0015(7)
C30 0.0423(11) 0.0328(10) 0.0547(12) -0.0005(9) -0.0002(9) 0.0076(8)
C31 0.0393(15) 0.0419(17) 0.0612(19) 0.000 0.0031(13) 0.000

loop_
_atom_type_symbol
_atom_type_description
_atom_type_scat_dispersion_real
_atom_type_scat_dispersion_imag
_atom_type_scat_source
C C 0.0181 0.0091 'International Tables Vol C Tables 4.2.6.8 and 6.1.1.4'
H H 0.0000 0.0000 'International Tables Vol C Tables 4.2.6.8 and 6.1.1.4'
O O 0.0492 0.0322 'International Tables Vol C Tables 4.2.6.8 and 6.1.1.4'

loop_
_geom_angle_atom_site_label_1
_geom_angle_atom_site_label_2
_geom_angle_atom_site_label_3
_geom_angle
_geom_angle_site_symmetry_1
_geom_angle_site_symmetry_3
_geom_angle_publ_flag
C2 O1 C7 118.43(15) . . ?
C4 O2 C8 118.98(15) . . ?
C17 O3 H3O 109.5 . . ?
C19 O4 H4 106.9(10) . . ?
H4 O4 H4' 133.5(12) . . ?
C6 C1 C2 116.85(16) . . ?
C6 C1 C27 121.42(16) . . ?
C2 C1 C27 121.64(16) . . ?
O1 C2 C3 122.00(16) . . ?
O1 C2 C1 116.74(16) . . ?
C3 C2 C1 121.25(16) . . ?
C4 C3 C2 119.22(16) . . ?
C4 C3 H3 120.4 . . ?
C2 C3 H3 120.4 . . ?
O2 C4 C3 121.90(16) . . ?
O2 C4 C5 116.36(16) . . ?
C3 C4 C5 121.74(16) . . ?
C4 C5 C6 116.90(16) . . ?
C4 C5 C9 121.10(15) . . ?
C6 C5 C9 121.98(15) . . ?
C1 C6 C5 123.97(16) . . ?
C1 C6 H6 118.0 . . ?
C5 C6 H6 118.0 . . ?
O1 C7 H7A 109.5 . . ?
O1 C7 H7B 109.5 . . ?
H7A C7 H7B 109.5 . . ?
O1 C7 H7C 109.5 . . ?
H7A C7 H7C 109.5 . . ?
H7B C7 H7C 109.5 . . ?
O2 C8 H8A 109.5 . . ?
O2 C8 H8B 109.5 . . ?
H8A C8 H8B 109.5 . . ?
O2 C8 H8C 109.5 . . ?
H8A C8 H8C 109.5 . . ?
H8B C8 H8C 109.5 . . ?
C16 C9 C5 110.57(14) . . ?
C16 C9 C10 114.27(14) . . ?
C5 C9 C10 112.59(14) . . ?
C16 C9 H9 106.3 . . ?
C5 C9 H9 106.3 . . ?
C10 C9 H9 106.3 . . ?
C15 C10 C11 109.40(15) . . ?
C15 C10 C9 111.23(14) . . ?
C11 C10 C9 110.89(15) . . ?
C15 C10 H10 108.4 . . ?
C11 C10 H10 108.4 . . ?
C9 C10 H10 108.4 . . ?
C12 C11 C10 111.65(15) . . ?
C12 C11 H11A 109.3 . . ?
C10 C11 H11A 109.3 . . ?
C12 C11 H11B 109.3 . . ?
C10 C11 H11B 109.3 . . ?
H11A C11 H11B 108.0 . . ?
C13 C12 C11 111.95(16) . . ?
C13 C12 H12A 109.2 . . ?
C11 C12 H12A 109.2 . . ?
C13 C12 H12B 109.2 . . ?
C11 C12 H12B 109.2 . . ?
H12A C12 H12B 107.9 . . ?
C12 C13 C14 111.34(16) . . ?
C12 C13 H13A 109.4 . . ?
C14 C13 H13A 109.4 . . ?
C12 C13 H13B 109.4 . . ?
C14 C13 H13B 109.4 . . ?
H13A C13 H13B 108.0 . . ?
C13 C14 C15 111.49(18) . . ?
C13 C14 H14A 109.3 . . ?
C15 C14 H14A 109.3 . . ?
C13 C14 H14B 109.3 . . ?
C15 C14 H14B 109.3 . . ?
H14A C14 H14B 108.0 . . ?
C14 C15 C10 112.18(15) . . ?
C14 C15 H15A 109.2 . . ?
C10 C15 H15A 109.2 . . ?
C14 C15 H15B 109.2 . . ?
C10 C15 H15B 109.2 . . ?
H15A C15 H15B 107.9 . . ?
C21 C16 C17 116.72(17) . . ?
C21 C16 C9 121.87(16) . . ?
C17 C16 C9 121.40(16) . . ?
O3 C17 C18 116.11(17) . . ?
O3 C17 C16 122.92(19) . . ?
C18 C17 C16 120.96(18) . . ?
C17 C18 C19 120.17(18) . . ?
C17 C18 H18 119.9 . . ?
C19 C18 H18 119.9 . . ?
O4 C19 C18 118.93(17) . . ?
O4 C19 C20 120.13(18) . . ?
C18 C19 C20 120.95(18) . . ?
C21 C20 C19 116.88(17) . . ?
C21 C20 C22 121.80(17) . . ?
C19 C20 C22 121.31(18) . . ?
C16 C21 C20 124.24(17) . . ?
C16 C21 H21 117.9 . . ?
C20 C21 H21 117.9 . . ?
C20 C22 C20 110.5(2) 4_565 . ?
C20 C22 C23 112.71(13) 4_565 . ?
C20 C22 C23 112.71(13) . . ?
C20 C22 H22 106.8 4_565 . ?
C20 C22 H22 106.8 . . ?
C23 C22 H22 106.8 . . ?
C24 C23 C24 108.9(2) 4_565 . ?
C24 C23 C22 112.49(14) 4_565 . ?
C24 C23 C22 112.49(14) . . ?
C24 C23 H23 107.6 4_565 . ?
C24 C23 H23 107.6 . . ?
C22 C23 H23 107.6 . . ?
C25 C24 C23 110.44(17) . . ?
C25 C24 H24A 109.6 . . ?
C23 C24 H24A 109.6 . . ?
C25 C24 H24B 109.6 . . ?
C23 C24 H24B 109.6 . . ?
H24A C24 H24B 108.1 . . ?
C26 C25 C24 111.06(19) . . ?
C26 C25 H25A 109.4 . . ?
C24 C25 H25A 109.4 . . ?
C26 C25 H25B 109.4 . . ?
C24 C25 H25B 109.4 . . ?
H25A C25 H25B 108.0 . . ?
C25 C26 C25 111.9(2) . 4_565 ?
C25 C26 H26A 109.2 . . ?
C25 C26 H26A 109.2 4_565 . ?
C25 C26 H26B 109.2 . . ?
C25 C26 H26B 109.2 4_565 . ?
H26A C26 H26B 107.9 . . ?
C1 C27 C1 111.8(2) . 4_565 ?
C1 C27 C28 112.27(12) . . ?
C1 C27 C28 112.27(12) 4_565 . ?
C1 C27 H27 106.7 . . ?
C1 C27 H27 106.7 4_565 . ?
C28 C27 H27 106.7 . . ?
C29 C28 C29 109.6(2) . 4_565 ?
C29 C28 C27 111.87(14) . . ?
C29 C28 C27 111.87(14) 4_565 . ?
C29 C28 H28 107.8 . . ?
C29 C28 H28 107.8 4_565 . ?
C27 C28 H28 107.8 . . ?
C30 C29 C28 111.50(17) . . ?
C30 C29 H29A 109.3 . . ?
C28 C29 H29A 109.3 . . ?
C30 C29 H29B 109.3 . . ?
C28 C29 H29B 109.3 . . ?
H29A C29 H29B 108.0 . . ?
C31 C30 C29 111.66(19) . . ?
C31 C30 H30A 109.3 . . ?
C29 C30 H30A 109.3 . . ?
C31 C30 H30B 109.3 . . ?
C29 C30 H30B 109.3 . . ?
H30A C30 H30B 107.9 . . ?
C30 C31 C30 110.8(3) . 4_565 ?
C30 C31 H31A 109.5 . . ?
C30 C31 H31A 109.5 4_565 . ?
C30 C31 H31B 109.5 . . ?
C30 C31 H31B 109.5 4_565 . ?
H31A C31 H31B 108.1 . . ?

loop_
_geom_bond_atom_site_label_1
_geom_bond_atom_site_label_2
_geom_bond_distance
_geom_bond_site_symmetry_2
_geom_bond_publ_flag
O1 C2 1.372(2) . ?
O1 C7 1.427(2) . ?
O2 C4 1.385(2) . ?
O2 C8 1.443(2) . ?
O3 C17 1.375(2) . ?
O3 H3O 0.8400 . ?
O4 C19 1.380(2) . ?
O4 H4 0.84000(11) . ?
O4 H4' 0.84000(11) . ?
C1 C6 1.392(2) . ?
C1 C2 1.404(2) . ?
C1 C27 1.531(2) . ?
C2 C3 1.399(3) . ?
C3 C4 1.391(3) . ?
C3 H3 0.9500 . ?
C4 C5 1.395(2) . ?
C5 C6 1.395(2) . ?
C5 C9 1.527(2) . ?
C6 H6 0.9500 . ?
C7 H7A 0.9800 . ?
C7 H7B 0.9800 . ?
C7 H7C 0.9800 . ?
C8 H8A 0.9800 . ?
C8 H8B 0.9800 . ?
C8 H8C 0.9800 . ?
C9 C16 1.525(3) . ?
C9 C10 1.549(2) . ?
C9 H9 1.0000 . ?
C10 C15 1.532(2) . ?
C10 C11 1.536(2) . ?
C10 H10 1.0000 . ?
C11 C12 1.533(3) . ?
C11 H11A 0.9900 . ?
C11 H11B 0.9900 . ?
C12 C13 1.522(3) . ?
C12 H12A 0.9900 . ?
C12 H12B 0.9900 . ?
C13 C14 1.523(3) . ?
C13 H13A 0.9900 . ?
C13 H13B 0.9900 . ?
C14 C15 1.528(3) . ?
C14 H14A 0.9900 . ?
C14 H14B 0.9900 . ?
C15 H15A 0.9900 . ?
C15 H15B 0.9900 . ?
C16 C21 1.388(3) . ?
C16 C17 1.404(3) . ?
C17 C18 1.386(3) . ?
C18 C19 1.391(3) . ?
C18 H18 0.9500 . ?
C19 C20 1.395(3) . ?
C20 C21 1.393(3) . ?
C20 C22 1.523(2) . ?
C21 H21 0.9500 . ?
C22 C20 1.523(2) 4_565 ?
C22 C23 1.549(3) . ?
C22 H22 1.0000 . ?
C23 C24 1.534(2) 4_565 ?
C23 C24 1.534(2) . ?
C23 H23 1.0000 . ?
C24 C25 1.531(3) . ?
C24 H24A 0.9900 . ?
C24 H24B 0.9900 . ?
C25 C26 1.522(3) . ?
C25 H25A 0.9900 . ?
C25 H25B 0.9900 . ?
C26 C25 1.522(3) 4_565 ?
C26 H26A 0.9900 . ?
C26 H26B 0.9900 . ?
C27 C1 1.531(2) 4_565 ?
C27 C28 1.550(3) . ?
C27 H27 1.0000 . ?
C28 C29 1.535(2) . ?
C28 C29 1.535(2) 4_565 ?
C28 H28 1.0000 . ?
C29 C30 1.533(3) . ?
C29 H29A 0.9900 . ?
C29 H29B 0.9900 . ?
C30 C31 1.523(3) . ?
C30 H30A 0.9900 . ?
C30 H30B 0.9900 . ?
C31 C30 1.523(3) 4_565 ?
C31 H31A 0.9900 . ?
C31 H31B 0.9900 . ?

loop_
_geom_torsion_atom_site_label_1
_geom_torsion_atom_site_label_2
_geom_torsion_atom_site_label_3
_geom_torsion_atom_site_label_4
_geom_torsion
_geom_torsion_site_symmetry_1
_geom_torsion_site_symmetry_2
_geom_torsion_site_symmetry_3
_geom_torsion_site_symmetry_4
_geom_torsion_publ_flag
C7 O1 C2 C3 -3.6(3) . . . . ?
C7 O1 C2 C1 177.58(19) . . . . ?
C6 C1 C2 O1 179.83(16) . . . . ?
C27 C1 C2 O1 3.3(3) . . . . ?
C6 C1 C2 C3 1.0(3) . . . . ?
C27 C1 C2 C3 -175.56(18) . . . . ?
O1 C2 C3 C4 -177.51(17) . . . . ?
C1 C2 C3 C4 1.3(3) . . . . ?
C8 O2 C4 C3 -20.8(3) . . . . ?
C8 O2 C4 C5 159.14(18) . . . . ?
C2 C3 C4 O2 178.18(17) . . . . ?
C2 C3 C4 C5 -1.8(3) . . . . ?
O2 C4 C5 C6 179.99(16) . . . . ?
C3 C4 C5 C6 -0.1(3) . . . . ?
O2 C4 C5 C9 -1.7(3) . . . . ?
C3 C4 C5 C9 178.27(17) . . . . ?
C2 C1 C6 C5 -3.0(3) . . . . ?
C27 C1 C6 C5 173.57(17) . . . . ?
C4 C5 C6 C1 2.5(3) . . . . ?
C9 C5 C6 C1 -175.79(16) . . . . ?
C4 C5 C9 C16 97.49(19) . . . . ?
C6 C5 C9 C16 -84.3(2) . . . . ?
C4 C5 C9 C10 -133.34(17) . . . . ?
C6 C5 C9 C10 44.9(2) . . . . ?
C16 C9 C10 C15 -179.33(14) . . . . ?
C5 C9 C10 C15 53.44(19) . . . . ?
C16 C9 C10 C11 -57.34(19) . . . . ?
C5 C9 C10 C11 175.43(14) . . . . ?
C15 C10 C11 C12 -55.6(2) . . . . ?
C9 C10 C11 C12 -178.64(15) . . . . ?
C10 C11 C12 C13 55.4(2) . . . . ?
C11 C12 C13 C14 -53.8(2) . . . . ?
C12 C13 C14 C15 53.8(2) . . . . ?
C13 C14 C15 C10 -55.9(2) . . . . ?
C11 C10 C15 C14 56.1(2) . . . . ?
C9 C10 C15 C14 178.98(15) . . . . ?
C5 C9 C16 C21 89.66(19) . . . . ?
C10 C9 C16 C21 -38.6(2) . . . . ?
C5 C9 C16 C17 -89.5(2) . . . . ?
C10 C9 C16 C17 142.22(17) . . . . ?
C21 C16 C17 O3 179.85(17) . . . . ?
C9 C16 C17 O3 -0.9(3) . . . . ?
C21 C16 C17 C18 0.5(3) . . . . ?
C9 C16 C17 C18 179.75(17) . . . . ?
O3 C17 C18 C19 -178.48(19) . . . . ?
C16 C17 C18 C19 0.9(3) . . . . ?
C17 C18 C19 O4 -179.94(18) . . . . ?
C17 C18 C19 C20 -0.1(3) . . . . ?
O4 C19 C20 C21 177.79(16) . . . . ?
C18 C19 C20 C21 -2.1(3) . . . . ?
O4 C19 C20 C22 -1.1(3) . . . . ?
C18 C19 C20 C22 179.09(18) . . . . ?
C17 C16 C21 C20 -2.9(3) . . . . ?
C9 C16 C21 C20 177.88(16) . . . . ?
C19 C20 C21 C16 3.7(3) . . . . ?
C22 C20 C21 C16 -177.49(17) . . . . ?
C21 C20 C22 C20 -86.4(2) . . . 4_565 ?
C19 C20 C22 C20 92.4(2) . . . 4_565 ?
C21 C20 C22 C23 40.7(2) . . . . ?
C19 C20 C22 C23 -140.51(19) . . . . ?
C20 C22 C23 C24 -55.3(2) 4_565 . . 4_565 ?
C20 C22 C23 C24 178.74(17) . . . 4_565 ?
C20 C22 C23 C24 -178.74(17) 4_565 . . . ?
C20 C22 C23 C24 55.3(2) . . . . ?
C24 C23 C24 C25 59.6(3) 4_565 . . . ?
C22 C23 C24 C25 -175.03(17) . . . . ?
C23 C24 C25 C26 -57.0(2) . . . . ?
C24 C25 C26 C25 54.1(3) . . . 4_565 ?
C6 C1 C27 C1 82.7(2) . . . 4_565 ?
C2 C1 C27 C1 -100.9(2) . . . 4_565 ?
C6 C1 C27 C28 -44.5(2) . . . . ?
C2 C1 C27 C28 131.87(19) . . . . ?
C1 C27 C28 C29 -54.8(2) . . . . ?
C1 C27 C28 C29 178.23(16) 4_565 . . . ?
C1 C27 C28 C29 -178.22(16) . . . 4_565 ?
C1 C27 C28 C29 54.8(2) 4_565 . . 4_565 ?
C29 C28 C29 C30 -56.0(3) 4_565 . . . ?
C27 C28 C29 C30 179.34(17) . . . . ?
C28 C29 C30 C31 56.2(2) . . . . ?
C29 C30 C31 C30 -54.9(3) . . . 4_565 ?

loop_
_platon_squeeze_void_nr
_platon_squeeze_void_average_x
_platon_squeeze_void_average_y
_platon_squeeze_void_average_z
_platon_squeeze_void_volume
_platon_squeeze_void_count_electrons
_platon_squeeze_void_content
1 -0.319 0.250 0.080 431 119 '2(C3H6O), 1(CHCl3)'
2 0.319 0.750 0.907 433 119 '2(C3H6O), 1(CHCl3)'
